data_4069125
loop_
_publ_author_name
'Lu, Erli'
'Gan, Wei'
'Chen, Yaofeng'

_publ_section_title
;
 Monoalkyllanthanide Complexes with New \b-Diketiminato Derivative
 Dianionic Ligands
;
_journal_issue 7
_journal_name_full Organometallics
_journal_page_first 2318
_journal_paper_doi 10.1021/om900040r
_journal_volume 28
_journal_year 2009
_chemical_formula_sum 'C39 H64 N3 Nd O Si'
_chemical_formula_weight 763.26
_chemical_name_systematic
; 
 ? 
;
_space_group_IT_number 14
_symmetry_cell_setting monoclinic
_symmetry_space_group_name_Hall '-P 2yn'
_symmetry_space_group_name_H-M 'P 1 21/n 1'
_atom_sites_solution_hydrogens geom
_atom_sites_solution_primary direct
_atom_sites_solution_secondary difmap
_audit_creation_method SHELXL-97
_cell_angle_alpha 90.00
_cell_angle_beta 99.2810(10)
_cell_angle_gamma 90.00
_cell_formula_units_Z 4
_cell_length_a 11.6481(7)
_cell_length_b 17.6908(11)
_cell_length_c 20.6448(14)
_cell_measurement_reflns_used 6438
_cell_measurement_temperature 293(2)
_cell_measurement_theta_max 46.554
_cell_measurement_theta_min 4.340
_cell_volume 4198.5(5)
_computing_cell_refinement 'Bruker SMART'
_computing_data_collection 'Bruker SMART'
_computing_data_reduction 'Bruker SHELXTL'
_computing_molecular_graphics 'Bruker SHELXTL'
_computing_publication_material 'Bruker SHELXTL'
_computing_structure_refinement 'SHELXL-97 (Sheldrick, 1997)'
_computing_structure_solution 'SHELXS-97 (Sheldrick, 1990)'
_diffrn_ambient_temperature 293(2)
_diffrn_measured_fraction_theta_full 1.000
_diffrn_measured_fraction_theta_max 1.000
_diffrn_measurement_device_type 'CCD area detector'
_diffrn_measurement_method 'phi and omega scans'
_diffrn_radiation_monochromator graphite
_diffrn_radiation_source 'fine-focus sealed tube'
_diffrn_radiation_type MoK\a
_diffrn_radiation_wavelength 0.71073
_diffrn_reflns_av_R_equivalents 0.0639
_diffrn_reflns_av_sigmaI/netI 0.0676
_diffrn_reflns_limit_h_max 14
_diffrn_reflns_limit_h_min -14
_diffrn_reflns_limit_k_max 22
_diffrn_reflns_limit_k_min -22
_diffrn_reflns_limit_l_max 16
_diffrn_reflns_limit_l_min -25
_diffrn_reflns_number 23606
_diffrn_reflns_theta_full 26.50
_diffrn_reflns_theta_max 26.50
_diffrn_reflns_theta_min 1.89
_exptl_absorpt_coefficient_mu 1.295
_exptl_absorpt_correction_T_max 1.00000
_exptl_absorpt_correction_T_min 0.73331
_exptl_absorpt_correction_type empirical
_exptl_absorpt_process_details sadabs
_exptl_crystal_colour colorless
_exptl_crystal_density_diffrn 1.208
_exptl_crystal_density_method 'not measured'
_exptl_crystal_description prismatic
_exptl_crystal_F_000 1604
_exptl_crystal_size_max 0.427
_exptl_crystal_size_mid 0.359
_exptl_crystal_size_min 0.218
_refine_diff_density_max 1.132
_refine_diff_density_min -0.508
_refine_diff_density_rms 0.082
_refine_ls_extinction_method none
_refine_ls_goodness_of_fit_ref 0.937
_refine_ls_hydrogen_treatment constr
_refine_ls_matrix_type full
_refine_ls_number_parameters 409
_refine_ls_number_reflns 8703
_refine_ls_number_restraints 0
_refine_ls_restrained_S_all 0.937
_refine_ls_R_factor_all 0.0640
_refine_ls_R_factor_gt 0.0432
_refine_ls_shift/su_max 0.042
_refine_ls_shift/su_mean 0.004
_refine_ls_structure_factor_coef Fsqd
_refine_ls_weighting_details 'calc w=1/[\s^2^(Fo^2^)+(0.0459P)^2^+0.0000P] where P=(Fo^2^+2Fc^2^)/3'
_refine_ls_weighting_scheme calc
_refine_ls_wR_factor_gt 0.0956
_refine_ls_wR_factor_ref 0.1017
_reflns_number_gt 6125
_reflns_number_total 8703
_reflns_threshold_expression >2sigma(I)
_cod_data_source_file om900040r_si_002.cif
_cod_data_source_block cd28272
_cod_depositor_comments
;
The following automatic conversions were performed:

'_symmetry_cell_setting' value 'Monoclinic' changed to 'monoclinic'
according to /home/saulius/struct/CIF-dictionaries/cif_core.dic
dictionary named 'cif_core.dic' version 2.4.2 from 2011-04-26.

Automatic conversion script
Id: cif_fix_values 1715 2011-07-08 13:25:40Z adriana 
;
_cod_original_sg_symbol_H-M P2(1)/n
_cod_database_code 4069125

loop_
_symmetry_equiv_pos_as_xyz
'x, y, z'
'-x+1/2, y+1/2, -z+1/2'
'-x, -y, -z'
'x-1/2, -y-1/2, z-1/2'

loop_
_atom_site_label
_atom_site_type_symbol
_atom_site_fract_x
_atom_site_fract_y
_atom_site_fract_z
_atom_site_U_iso_or_equiv
_atom_site_adp_type
_atom_site_occupancy
_atom_site_symmetry_multiplicity
_atom_site_calc_flag
_atom_site_refinement_flags
Nd Nd 0.348941(16) 0.222742(11) 0.088444(10) 0.04367(9) Uani 1 1 d .
Si Si 0.64596(11) 0.21897(8) 0.03145(9) 0.0793(4) Uani 1 1 d .
O1 O 0.1917(2) 0.14127(16) 0.02838(16) 0.0676(8) Uani 1 1 d .
N1 N 0.3079(3) 0.35295(17) 0.06226(16) 0.0491(8) Uani 1 1 d .
N2 N 0.4542(3) 0.29790(19) 0.17870(18) 0.0577(9) Uani 1 1 d .
N3 N 0.3618(3) 0.15389(18) 0.18235(16) 0.0533(8) Uani 1 1 d .
C1 C 0.3263(5) 0.4905(2) 0.0467(3) 0.0933(18) Uani 1 1 d .
H1A H 0.3036 0.4823 0.0005 0.120 Uiso 1 1 calc R
H1B H 0.3885 0.5267 0.0539 0.120 Uiso 1 1 calc R
H1C H 0.2611 0.5093 0.0650 0.120 Uiso 1 1 calc R
C2 C 0.3666(4) 0.4171(2) 0.0795(2) 0.0595(12) Uani 1 1 d .
C3 C 0.4618(4) 0.4192(2) 0.1286(2) 0.0642(12) Uani 1 1 d .
H3A H 0.5065 0.4629 0.1301 0.077 Uiso 1 1 calc R
C4 C 0.5009(4) 0.3651(3) 0.1766(2) 0.0613(12) Uani 1 1 d .
C5 C 0.6016(4) 0.3904(3) 0.2290(3) 0.0877(17) Uani 1 1 d .
H5A H 0.5746 0.3958 0.2703 0.122 Uiso 1 1 calc R
H5B H 0.6310 0.4381 0.2165 0.122 Uiso 1 1 calc R
H5C H 0.6625 0.3533 0.2330 0.122 Uiso 1 1 calc R
C6 C 0.4913(4) 0.2515(3) 0.2372(2) 0.0774(15) Uani 1 1 d .
H6A H 0.5056 0.2835 0.2758 0.093 Uiso 1 1 calc R
H6B H 0.5630 0.2254 0.2331 0.093 Uiso 1 1 calc R
C7 C 0.3971(4) 0.1944(3) 0.2444(2) 0.0766(14) Uani 1 1 d .
H7A H 0.4260 0.1587 0.2788 0.092 Uiso 1 1 calc R
H7B H 0.3304 0.2202 0.2568 0.092 Uiso 1 1 calc R
C11 C 0.1998(3) 0.3553(2) 0.0180(2) 0.0507(10) Uani 1 1 d .
C12 C 0.0968(4) 0.3682(2) 0.0442(2) 0.0577(11) Uani 1 1 d .
C13 C -0.0082(4) 0.3641(3) 0.0009(3) 0.0755(14) Uani 1 1 d .
H13 H -0.0773 0.3721 0.0170 0.091 Uiso 1 1 calc R
C14 C -0.0128(4) 0.3489(3) -0.0629(3) 0.0816(16) Uani 1 1 d .
H14 H -0.0844 0.3473 -0.0904 0.098 Uiso 1 1 calc R
C15 C 0.0872(4) 0.3357(3) -0.0882(2) 0.0734(13) Uani 1 1 d .
H15 H 0.0826 0.3245 -0.1325 0.088 Uiso 1 1 calc R
C16 C 0.1953(3) 0.3388(2) -0.0485(2) 0.0562(11) Uani 1 1 d .
C17 C 0.1007(4) 0.3855(3) 0.1161(2) 0.0730(13) Uani 1 1 d .
H17 H 0.1818 0.3962 0.1348 0.088 Uiso 1 1 calc R
C18 C 0.0634(6) 0.3211(4) 0.1519(3) 0.116(2) Uani 1 1 d .
H18A H -0.0171 0.3106 0.1360 0.139 Uiso 1 1 calc R
H18B H 0.0733 0.3328 0.1978 0.139 Uiso 1 1 calc R
H18C H 0.1095 0.2777 0.1452 0.139 Uiso 1 1 calc R
C19 C 0.0298(7) 0.4548(5) 0.1268(5) 0.116(4) Uiso 1 1 d .
H19A H 0.0406 0.4928 0.0952 0.149 Uiso 1 1 calc R
H19B H 0.0548 0.4740 0.1703 0.149 Uiso 1 1 calc R
H19C H -0.0511 0.4414 0.1218 0.149 Uiso 1 1 calc R
C20 C 0.3044(4) 0.3261(3) -0.0789(2) 0.0686(12) Uani 1 1 d .
H20 H 0.3691 0.3184 -0.0428 0.082 Uiso 1 1 calc R
C21 C 0.2975(5) 0.2573(3) -0.1222(3) 0.1003(18) Uani 1 1 d .
H21A H 0.2746 0.2143 -0.0988 0.130 Uiso 1 1 calc R
H21B H 0.3722 0.2479 -0.1345 0.130 Uiso 1 1 calc R
H21C H 0.2412 0.2656 -0.1609 0.130 Uiso 1 1 calc R
C22 C 0.3318(6) 0.3957(4) -0.1161(3) 0.112(2) Uani 1 1 d .
H22A H 0.2699 0.4046 -0.1521 0.143 Uiso 1 1 calc R
H22B H 0.4033 0.3881 -0.1327 0.143 Uiso 1 1 calc R
H22C H 0.3394 0.4386 -0.0873 0.143 Uiso 1 1 calc R
C31 C 0.3263(4) 0.0782(2) 0.1895(2) 0.0562(11) Uani 1 1 d .
C32 C 0.4004(4) 0.0186(3) 0.1773(2) 0.0685(12) Uani 1 1 d .
C33 C 0.3613(6) -0.0552(3) 0.1813(3) 0.0979(18) Uani 1 1 d .
H33 H 0.4070 -0.0949 0.1705 0.118 Uiso 1 1 calc R
C34 C 0.2569(7) -0.0708(3) 0.2009(4) 0.116(2) Uani 1 1 d .
H34 H 0.2339 -0.1206 0.2052 0.140 Uiso 1 1 calc R
C35 C 0.1881(5) -0.0140(4) 0.2137(3) 0.102(2) Uani 1 1 d .
H35 H 0.1171 -0.0253 0.2265 0.122 Uiso 1 1 calc R
C36 C 0.2185(4) 0.0606(3) 0.2086(2) 0.0704(13) Uani 1 1 d .
C37 C 0.5210(4) 0.0327(3) 0.1618(3) 0.0796(15) Uani 1 1 d .
H37 H 0.5221 0.0846 0.1453 0.096 Uiso 1 1 calc R
C38 C 0.6086(5) 0.0289(4) 0.2240(4) 0.116(3) Uani 1 1 d .
H38A H 0.6204 -0.0229 0.2373 0.145 Uiso 1 1 calc R
H38B H 0.5803 0.0570 0.2579 0.145 Uiso 1 1 calc R
H38C H 0.6810 0.0502 0.2162 0.145 Uiso 1 1 calc R
C39 C 0.5543(6) -0.0183(4) 0.1094(4) 0.111(2) Uani 1 1 d .
H39A H 0.5674 -0.0685 0.1266 0.147 Uiso 1 1 calc R
H39B H 0.6241 0.0003 0.0958 0.147 Uiso 1 1 calc R
H39C H 0.4926 -0.0192 0.0725 0.147 Uiso 1 1 calc R
C40 C 0.1382(4) 0.1216(3) 0.2244(3) 0.0832(15) Uani 1 1 d .
H40 H 0.1658 0.1695 0.2088 0.100 Uiso 1 1 calc R
C41 C 0.1400(6) 0.1290(4) 0.2985(3) 0.117(2) Uani 1 1 d .
H41A H 0.1048 0.0851 0.3144 0.141 Uiso 1 1 calc R
H41B H 0.0974 0.1732 0.3073 0.141 Uiso 1 1 calc R
C42 C 0.0142(5) 0.1102(4) 0.1905(3) 0.115(3) Uani 1 1 d .
H42A H 0.0140 0.0976 0.1452 0.138 Uiso 1 1 calc R
H42B H -0.0292 0.1560 0.1931 0.138 Uiso 1 1 calc R
H42C H -0.0210 0.0700 0.2115 0.138 Uiso 1 1 calc R
C51 C 0.5007(3) 0.1796(3) 0.0257(2) 0.0633(11) Uani 1 1 d .
H51A H 0.5113 0.1261 0.0353 0.076 Uiso 1 1 calc R
H51B H 0.4662 0.1830 -0.0202 0.076 Uiso 1 1 calc R
C52 C 0.6388(5) 0.3203(3) 0.0096(4) 0.118(3) Uani 1 1 d .
H52A H 0.6010 0.3261 -0.0350 0.142 Uiso 1 1 calc R
H52B H 0.7161 0.3406 0.0143 0.142 Uiso 1 1 calc R
H52C H 0.5954 0.3469 0.0383 0.142 Uiso 1 1 calc R
C53 C 0.7422(7) 0.1740(4) -0.0199(4) 0.111(3) Uiso 1 1 d .
H53A H 0.7579 0.1229 -0.0056 0.141 Uiso 1 1 calc R
H53B H 0.8139 0.2017 -0.0160 0.141 Uiso 1 1 calc R
H53C H 0.7048 0.1741 -0.0649 0.141 Uiso 1 1 calc R
C54 C 0.7246(5) 0.2133(4) 0.1198(4) 0.110(4) Uani 1 1 d .
H54A H 0.6800 0.2393 0.1481 0.149 Uiso 1 1 calc R
H54B H 0.7998 0.2365 0.1229 0.149 Uiso 1 1 calc R
H54C H 0.7336 0.1613 0.1329 0.149 Uiso 1 1 calc R
C61 C 0.2152(5) 0.0654(3) 0.0116(3) 0.0977(19) Uani 1 1 d .
H61A H 0.2015 0.0310 0.0462 0.117 Uiso 1 1 calc R
H61B H 0.2953 0.0601 0.0048 0.117 Uiso 1 1 calc R
C62 C 0.1333(5) 0.0491(4) -0.0506(4) 0.123(3) Uani 1 1 d .
H62A H 0.1746 0.0489 -0.0878 0.148 Uiso 1 1 calc R
H62B H 0.0964 0.0003 -0.0481 0.148 Uiso 1 1 calc R
C63 C 0.0470(5) 0.1093(4) -0.0572(3) 0.114(2) Uani 1 1 d .
H63A H -0.0307 0.0882 -0.0608 0.136 Uiso 1 1 calc R
H63B H 0.0513 0.1391 -0.0962 0.136 Uiso 1 1 calc R
C64 C 0.0728(4) 0.1564(3) 0.0016(3) 0.0796(15) Uani 1 1 d .
H64A H 0.0621 0.2094 -0.0096 0.096 Uiso 1 1 calc R
H64B H 0.0222 0.1433 0.0329 0.096 Uiso 1 1 calc R

loop_
_atom_site_aniso_label
_atom_site_aniso_U_11
_atom_site_aniso_U_22
_atom_site_aniso_U_33
_atom_site_aniso_U_23
_atom_site_aniso_U_13
_atom_site_aniso_U_12
Nd 0.04218(13) 0.04641(13) 0.04111(13) -0.00080(11) 0.00274(9) -0.00395(10)
Si 0.0513(7) 0.0728(9) 0.1186(13) 0.0081(9) 0.0287(8) 0.0070(6)
O1 0.0559(18) 0.0655(19) 0.077(2) -0.0072(16) -0.0039(16) -0.0086(14)
N1 0.0485(18) 0.0486(19) 0.0466(19) -0.0023(16) -0.0030(16) -0.0014(15)
N2 0.053(2) 0.058(2) 0.056(2) -0.0002(18) -0.0100(18) -0.0008(16)
N3 0.056(2) 0.059(2) 0.0432(19) 0.0043(17) 0.0034(16) -0.0034(16)
C1 0.121(4) 0.051(3) 0.095(4) 0.011(3) -0.023(4) -0.013(3)
C2 0.066(3) 0.053(2) 0.058(3) -0.002(2) 0.003(2) -0.004(2)
C3 0.064(3) 0.051(3) 0.072(3) -0.009(2) -0.004(2) -0.016(2)
C4 0.054(3) 0.061(3) 0.063(3) -0.016(2) -0.009(2) 0.000(2)
C5 0.079(3) 0.081(3) 0.090(4) -0.016(3) -0.027(3) -0.012(3)
C6 0.079(3) 0.075(3) 0.066(3) 0.009(3) -0.026(3) -0.006(3)
C7 0.091(4) 0.085(3) 0.050(3) 0.013(3) -0.002(3) -0.010(3)
C11 0.056(2) 0.042(2) 0.052(3) 0.0028(19) 0.002(2) -0.0006(18)
C12 0.060(3) 0.052(2) 0.061(3) 0.004(2) 0.010(2) 0.004(2)
C13 0.056(3) 0.089(4) 0.082(4) 0.007(3) 0.013(3) 0.012(2)
C14 0.058(3) 0.106(4) 0.072(4) 0.014(3) -0.013(3) 0.005(3)
C15 0.065(3) 0.100(4) 0.051(3) 0.003(3) -0.002(2) 0.000(3)
C16 0.056(2) 0.064(3) 0.046(2) 0.004(2) 0.001(2) 0.000(2)
C17 0.085(3) 0.067(3) 0.071(3) -0.001(3) 0.025(3) 0.015(3)
C18 0.190(7) 0.120(5) 0.071(4) 0.001(4) 0.034(4) -0.037(5)
C20 0.064(3) 0.092(4) 0.049(3) -0.001(3) 0.008(2) -0.003(3)
C21 0.087(4) 0.137(5) 0.077(4) -0.025(4) 0.012(3) 0.016(4)
C22 0.122(5) 0.126(5) 0.132(6) 0.016(5) 0.064(5) -0.011(4)
C31 0.062(3) 0.061(3) 0.044(2) 0.012(2) 0.003(2) -0.004(2)
C32 0.080(3) 0.065(3) 0.060(3) 0.010(2) 0.008(3) -0.001(3)
C33 0.114(5) 0.064(3) 0.113(5) 0.020(3) 0.013(4) 0.014(3)
C34 0.128(6) 0.071(4) 0.147(7) 0.032(4) 0.013(5) -0.022(4)
C35 0.081(4) 0.099(4) 0.122(6) 0.040(4) 0.009(4) -0.020(3)
C36 0.064(3) 0.077(3) 0.068(3) 0.027(3) 0.004(3) -0.005(2)
C37 0.086(4) 0.073(3) 0.083(4) 0.017(3) 0.024(3) 0.020(3)
C38 0.075(4) 0.182(8) 0.131(6) 0.045(6) 0.014(4) -0.001(4)
C39 0.159(6) 0.111(5) 0.140(6) 0.006(5) 0.074(5) 0.044(4)
C40 0.058(3) 0.107(4) 0.085(4) 0.030(3) 0.014(3) -0.002(3)
C41 0.119(5) 0.171(7) 0.101(5) 0.028(5) 0.047(4) 0.023(4)
C42 0.070(4) 0.157(6) 0.144(6) 0.053(5) 0.004(4) 0.000(4)
C51 0.058(3) 0.071(3) 0.063(3) 0.004(2) 0.016(2) -0.003(2)
C52 0.081(4) 0.095(4) 0.185(9) 0.036(5) 0.044(5) -0.007(3)
C54 0.074(4) 0.188(9) 0.181(9) 0.042(6) -0.025(5) -0.021(4)
C61 0.083(4) 0.070(3) 0.133(5) -0.028(4) -0.006(4) -0.001(3)
C62 0.088(4) 0.128(5) 0.144(6) -0.067(5) -0.010(4) 0.005(4)
C63 0.084(4) 0.138(6) 0.110(5) -0.036(5) -0.009(4) -0.007(4)
C64 0.057(3) 0.085(3) 0.093(4) -0.010(3) 0.000(3) -0.009(2)

loop_
_atom_type_symbol
_atom_type_description
_atom_type_scat_dispersion_real
_atom_type_scat_dispersion_imag
_atom_type_scat_source
C C 0.0033 0.0016 'International Tables Vol C Tables 4.2.6.8 and 6.1.1.4'
H H 0.0000 0.0000 'International Tables Vol C Tables 4.2.6.8 and 6.1.1.4'
N N 0.0061 0.0033 'International Tables Vol C Tables 4.2.6.8 and 6.1.1.4'
O O 0.0106 0.0060 'International Tables Vol C Tables 4.2.6.8 and 6.1.1.4'
Nd Nd -0.1943 3.0179 'International Tables Vol C Tables 4.2.6.8 and 6.1.1.4'
Si Si 0.0817 0.0704 'International Tables Vol C Tables 4.2.6.8 and 6.1.1.4'

loop_
_geom_angle_atom_site_label_1
_geom_angle_atom_site_label_2
_geom_angle_atom_site_label_3
_geom_angle
N3 Nd N1 133.66(12)
N3 Nd N2 71.72(12)
N1 Nd N2 72.98(11)
N3 Nd C51 109.06(13)
N1 Nd C51 108.19(13)
N2 Nd C51 104.69(13)
N3 Nd O1 93.23(11)
N1 Nd O1 109.82(10)
N2 Nd O1 158.06(12)
C51 Nd O1 95.18(12)
C51 Si C53 116.3(3)
C51 Si C52 110.6(2)
C53 Si C52 106.6(3)
C51 Si C54 109.9(3)
C53 Si C54 106.6(4)
C52 Si C54 106.2(3)
C61 O1 C64 107.1(3)
C61 O1 Nd 120.7(3)
C64 O1 Nd 132.1(3)
C2 N1 C11 120.1(3)
C2 N1 Nd 132.7(3)
C11 N1 Nd 107.2(2)
C4 N2 C6 117.8(4)
C4 N2 Nd 128.7(3)
C6 N2 Nd 111.5(3)
C31 N3 C7 114.6(3)
C31 N3 Nd 128.0(3)
C7 N3 Nd 117.0(3)
C2 C1 H1A 109.5
C2 C1 H1B 109.5
H1A C1 H1B 109.5
C2 C1 H1C 109.5
H1A C1 H1C 109.5
H1B C1 H1C 109.5
N1 C2 C3 122.2(4)
N1 C2 C1 120.1(4)
C3 C2 C1 117.6(4)
C2 C3 C4 129.4(4)
C2 C3 H3A 115.3
C4 C3 H3A 115.3
N2 C4 C3 123.6(4)
N2 C4 C5 121.1(4)
C3 C4 C5 115.2(4)
C4 C5 H5A 109.5
C4 C5 H5B 109.5
H5A C5 H5B 109.5
C4 C5 H5C 109.5
H5A C5 H5C 109.5
H5B C5 H5C 109.5
N2 C6 C7 109.4(4)
N2 C6 H6A 109.8
C7 C6 H6A 109.8
N2 C6 H6B 109.8
C7 C6 H6B 109.8
H6A C6 H6B 108.2
N3 C7 C6 110.2(4)
N3 C7 H7A 109.6
C6 C7 H7A 109.6
N3 C7 H7B 109.6
C6 C7 H7B 109.6
H7A C7 H7B 108.1
C16 C11 C12 120.7(4)
C16 C11 N1 120.7(4)
C12 C11 N1 118.4(4)
C13 C12 C11 117.2(4)
C13 C12 C17 121.6(4)
C11 C12 C17 121.1(4)
C14 C13 C12 122.2(5)
C14 C13 H13 118.9
C12 C13 H13 118.9
C13 C14 C15 120.5(5)
C13 C14 H14 119.8
C15 C14 H14 119.8
C14 C15 C16 121.0(5)
C14 C15 H15 119.5
C16 C15 H15 119.5
C15 C16 C11 118.4(4)
C15 C16 C20 119.3(4)
C11 C16 C20 122.3(4)
C18 C17 C12 112.1(4)
C18 C17 C19 110.1(6)
C12 C17 C19 112.1(5)
C18 C17 H17 107.4
C12 C17 H17 107.4
C19 C17 H17 107.4
C17 C18 H18A 109.5
C17 C18 H18B 109.5
H18A C18 H18B 109.5
C17 C18 H18C 109.5
H18A C18 H18C 109.5
H18B C18 H18C 109.5
C17 C19 H19A 109.5
C17 C19 H19B 109.5
H19A C19 H19B 109.5
C17 C19 H19C 109.5
H19A C19 H19C 109.5
H19B C19 H19C 109.5
C21 C20 C22 110.6(5)
C21 C20 C16 113.3(4)
C22 C20 C16 110.4(4)
C21 C20 H20 107.4
C22 C20 H20 107.4
C16 C20 H20 107.4
C20 C21 H21A 109.5
C20 C21 H21B 109.5
H21A C21 H21B 109.5
C20 C21 H21C 109.5
H21A C21 H21C 109.5
H21B C21 H21C 109.5
C20 C22 H22A 109.5
C20 C22 H22B 109.5
H22A C22 H22B 109.5
C20 C22 H22C 109.5
H22A C22 H22C 109.5
H22B C22 H22C 109.5
C32 C31 C36 118.9(4)
C32 C31 N3 119.4(4)
C36 C31 N3 121.7(4)
C33 C32 C31 118.4(5)
C33 C32 C37 119.5(5)
C31 C32 C37 122.1(4)
C34 C33 C32 121.4(6)
C34 C33 H33 119.3
C32 C33 H33 119.3
C35 C34 C33 119.7(6)
C35 C34 H34 120.1
C33 C34 H34 120.1
C34 C35 C36 122.4(6)
C34 C35 H35 118.8
C36 C35 H35 118.8
C35 C36 C31 119.0(5)
C35 C36 C40 119.8(5)
C31 C36 C40 121.2(4)
C39 C37 C38 111.5(5)
C39 C37 C32 114.1(5)
C38 C37 C32 109.7(5)
C39 C37 H37 107.0
C38 C37 H37 107.0
C32 C37 H37 107.0
C37 C38 H38A 109.5
C37 C38 H38B 109.5
H38A C38 H38B 109.5
C37 C38 H38C 109.5
H38A C38 H38C 109.5
H38B C38 H38C 109.5
C37 C39 H39A 109.5
C37 C39 H39B 109.5
H39A C39 H39B 109.5
C37 C39 H39C 109.5
H39A C39 H39C 109.5
H39B C39 H39C 109.5
C36 C40 C42 112.7(5)
C36 C40 C41 111.8(4)
C42 C40 C41 109.4(5)
C36 C40 H40 107.6
C42 C40 H40 107.6
C41 C40 H40 107.6
C40 C41 H41A 109.5
C40 C41 H41B 109.5
H41A C41 H41B 109.5
C40 C41 H41C 109.5
H41A C41 H41C 109.5
H41B C41 H41C 109.5
C40 C42 H42A 109.5
C40 C42 H42B 109.5
H42A C42 H42B 109.5
C40 C42 H42C 109.5
H42A C42 H42C 109.5
H42B C42 H42C 109.5
Si C51 Nd 125.7(2)
Si C51 H51A 105.9
Nd C51 H51A 105.9
Si C51 H51B 105.9
Nd C51 H51B 105.9
H51A C51 H51B 106.2
Si C52 H52A 109.5
Si C52 H52B 109.5
H52A C52 H52B 109.5
Si C52 H52C 109.5
H52A C52 H52C 109.5
H52B C52 H52C 109.5
Si C53 H53A 109.5
Si C53 H53B 109.5
H53A C53 H53B 109.5
Si C53 H53C 109.5
H53A C53 H53C 109.5
H53B C53 H53C 109.5
Si C54 H54A 109.5
Si C54 H54B 109.5
H54A C54 H54B 109.5
Si C54 H54C 109.5
H54A C54 H54C 109.5
H54B C54 H54C 109.5
O1 C61 C62 105.6(4)
O1 C61 H61A 110.6
C62 C61 H61A 110.6
O1 C61 H61B 110.6
C62 C61 H61B 110.6
H61A C61 H61B 108.7
C63 C62 C61 105.9(5)
C63 C62 H62A 110.6
C61 C62 H62A 110.6
C63 C62 H62B 110.6
C61 C62 H62B 110.6
H62A C62 H62B 108.7
C62 C63 C64 107.0(5)
C62 C63 H63A 110.3
C64 C63 H63A 110.3
C62 C63 H63B 110.3
C64 C63 H63B 110.3
H63A C63 H63B 108.6
O1 C64 C63 105.7(4)
O1 C64 H64A 110.6
C63 C64 H64A 110.6
O1 C64 H64B 110.6
C63 C64 H64B 110.6
H64A C64 H64B 108.7

loop_
_geom_bond_atom_site_label_1
_geom_bond_atom_site_label_2
_geom_bond_distance
Nd N3 2.274(3)
Nd N1 2.397(3)
Nd N2 2.451(3)
Nd C51 2.474(4)
Nd O1 2.497(3)
Si C51 1.817(4)
Si C53 1.843(8)
Si C52 1.847(6)
Si C54 1.907(8)
O1 C61 1.424(5)
O1 C64 1.432(5)
N1 C2 1.343(5)
N1 C11 1.431(5)
N2 C4 1.312(5)
N2 C6 1.467(6)
N3 C31 1.416(5)
N3 C7 1.469(5)
C1 C2 1.503(6)
C1 H1A 0.9600
C1 H1B 0.9600
C1 H1C 0.9600
C2 C3 1.377(5)
C3 C4 1.400(6)
C3 H3A 0.9300
C4 C5 1.529(5)
C5 H5A 0.9600
C5 H5B 0.9600
C5 H5C 0.9600
C6 C7 1.516(6)
C6 H6A 0.9700
C6 H6B 0.9700
C7 H7A 0.9700
C7 H7B 0.9700
C11 C16 1.398(6)
C11 C12 1.411(6)
C12 C13 1.396(6)
C12 C17 1.510(6)
C13 C14 1.337(7)
C13 H13 0.9300
C14 C15 1.371(7)
C14 H14 0.9300
C15 C16 1.388(6)
C15 H15 0.9300
C16 C20 1.521(6)
C17 C18 1.460(7)
C17 C19 1.514(9)
C17 H17 0.9800
C18 H18A 0.9600
C18 H18B 0.9600
C18 H18C 0.9600
C19 H19A 0.9600
C19 H19B 0.9600
C19 H19C 0.9600
C20 C21 1.505(7)
C20 C22 1.513(7)
C20 H20 0.9800
C21 H21A 0.9600
C21 H21B 0.9600
C21 H21C 0.9600
C22 H22A 0.9600
C22 H22B 0.9600
C22 H22C 0.9600
C31 C32 1.411(6)
C31 C36 1.410(6)
C32 C33 1.391(7)
C32 C37 1.511(7)
C33 C34 1.370(8)
C33 H33 0.9300
C34 C35 1.339(8)
C34 H34 0.9300
C35 C36 1.375(7)
C35 H35 0.9300
C36 C40 1.497(7)
C37 C39 1.507(8)
C37 C38 1.507(7)
C37 H37 0.9800
C38 H38A 0.9600
C38 H38B 0.9600
C38 H38C 0.9600
C39 H39A 0.9600
C39 H39B 0.9600
C39 H39C 0.9600
C40 C42 1.514(7)
C40 C41 1.532(8)
C40 H40 0.9800
C41 H41A 0.9600
C41 H41B 0.9600
C41 H41C 0.9600
C42 H42A 0.9600
C42 H42B 0.9600
C42 H42C 0.9600
C51 H51A 0.9700
C51 H51B 0.9700
C52 H52A 0.9600
C52 H52B 0.9600
C52 H52C 0.9600
C53 H53A 0.9600
C53 H53B 0.9600
C53 H53C 0.9600
C54 H54A 0.9600
C54 H54B 0.9600
C54 H54C 0.9600
C61 C62 1.499(7)
C61 H61A 0.9700
C61 H61B 0.9700
C62 C63 1.456(8)
C62 H62A 0.9700
C62 H62B 0.9700
C63 C64 1.463(7)
C63 H63A 0.9700
C63 H63B 0.9700
C64 H64A 0.9700
C64 H64B 0.9700

loop_
_geom_torsion_atom_site_label_1
_geom_torsion_atom_site_label_2
_geom_torsion_atom_site_label_3
_geom_torsion_atom_site_label_4
_geom_torsion
N3 Nd O1 C61 -68.4(4)
N1 Nd O1 C61 152.5(4)
N2 Nd O1 C61 -114.0(4)
C51 Nd O1 C61 41.0(4)
N3 Nd O1 C64 115.4(4)
N1 Nd O1 C64 -23.6(4)
N2 Nd O1 C64 69.9(5)
C51 Nd O1 C64 -135.1(4)
N3 Nd N1 C2 67.7(4)
N2 Nd N1 C2 25.9(4)
C51 Nd N1 C2 -74.3(4)
O1 Nd N1 C2 -177.0(4)
N3 Nd N1 C11 -114.4(3)
N2 Nd N1 C11 -156.2(3)
C51 Nd N1 C11 103.5(3)
O1 Nd N1 C11 0.8(3)
N3 Nd N2 C4 177.7(4)
N1 Nd N2 C4 -32.8(4)
C51 Nd N2 C4 72.1(4)
O1 Nd N2 C4 -133.7(4)
N3 Nd N2 C6 14.1(3)
N1 Nd N2 C6 163.5(3)
C51 Nd N2 C6 -91.5(3)
O1 Nd N2 C6 62.7(4)
N1 Nd N3 C31 143.2(3)
N2 Nd N3 C31 -174.7(4)
C51 Nd N3 C31 -75.0(3)
O1 Nd N3 C31 21.6(3)
N1 Nd N3 C7 -28.3(4)
N2 Nd N3 C7 13.8(3)
C51 Nd N3 C7 113.5(3)
O1 Nd N3 C7 -149.9(3)
C11 N1 C2 C3 170.6(4)
Nd N1 C2 C3 -11.7(7)
C11 N1 C2 C1 -6.9(6)
Nd N1 C2 C1 170.8(4)
N1 C2 C3 C4 -14.0(8)
C1 C2 C3 C4 163.5(5)
C6 N2 C4 C3 -170.5(5)
Nd N2 C4 C3 26.7(6)
C6 N2 C4 C5 7.6(7)
Nd N2 C4 C5 -155.2(3)
C2 C3 C4 N2 5.6(8)
C2 C3 C4 C5 -172.6(5)
C4 N2 C6 C7 156.1(4)
Nd N2 C6 C7 -38.2(5)
C31 N3 C7 C6 148.1(4)
Nd N3 C7 C6 -39.3(5)
N2 C6 C7 N3 50.5(6)
C2 N1 C11 C16 99.1(5)
Nd N1 C11 C16 -79.1(4)
C2 N1 C11 C12 -86.4(5)
Nd N1 C11 C12 95.5(3)
C16 C11 C12 C13 -0.3(6)
N1 C11 C12 C13 -174.8(4)
C16 C11 C12 C17 179.4(4)
N1 C11 C12 C17 4.9(6)
C11 C12 C13 C14 -0.3(7)
C17 C12 C13 C14 180.0(5)
C12 C13 C14 C15 0.9(8)
C13 C14 C15 C16 -0.9(8)
C14 C15 C16 C11 0.3(7)
C14 C15 C16 C20 -178.2(5)
C12 C11 C16 C15 0.2(6)
N1 C11 C16 C15 174.7(4)
C12 C11 C16 C20 178.7(4)
N1 C11 C16 C20 -6.8(6)
C13 C12 C17 C18 74.1(6)
C11 C12 C17 C18 -105.6(6)
C13 C12 C17 C19 -50.3(7)
C11 C12 C17 C19 130.0(5)
C15 C16 C20 C21 -48.3(6)
C11 C16 C20 C21 133.2(5)
C15 C16 C20 C22 76.4(6)
C11 C16 C20 C22 -102.1(5)
C7 N3 C31 C32 -106.4(5)
Nd N3 C31 C32 82.0(4)
C7 N3 C31 C36 73.6(5)
Nd N3 C31 C36 -98.0(5)
C36 C31 C32 C33 3.3(7)
N3 C31 C32 C33 -176.7(4)
C36 C31 C32 C37 -175.2(4)
N3 C31 C32 C37 4.8(7)
C31 C32 C33 C34 -4.3(9)
C37 C32 C33 C34 174.2(6)
C32 C33 C34 C35 3.0(11)
C33 C34 C35 C36 -0.6(11)
C34 C35 C36 C31 -0.3(9)
C34 C35 C36 C40 -179.3(6)
C32 C31 C36 C35 -1.0(7)
N3 C31 C36 C35 179.0(4)
C32 C31 C36 C40 177.9(4)
N3 C31 C36 C40 -2.1(7)
C33 C32 C37 C39 41.3(7)
C31 C32 C37 C39 -140.3(5)
C33 C32 C37 C38 -84.7(7)
C31 C32 C37 C38 93.7(6)
C35 C36 C40 C42 -49.3(7)
C31 C36 C40 C42 131.8(5)
C35 C36 C40 C41 74.4(7)
C31 C36 C40 C41 -104.5(6)
C53 Si C51 Nd 178.7(3)
C52 Si C51 Nd -59.5(4)
C54 Si C51 Nd 57.5(4)
N3 Nd C51 Si -92.0(3)
N1 Nd C51 Si 59.9(3)
N2 Nd C51 Si -16.6(3)
O1 Nd C51 Si 172.7(3)
C64 O1 C61 C62 27.5(6)
Nd O1 C61 C62 -149.5(4)
O1 C61 C62 C63 -14.4(8)
C61 C62 C63 C64 -3.7(8)
C61 O1 C64 C63 -30.1(6)
Nd O1 C64 C63 146.5(4)
C62 C63 C64 O1 20.4(7)
